data_1575044
loop_
_publ_author_name
'Chen, Jing-Hua'
'Luo, Jian-Bin'
'He, Zi-Lin'
'Peng, Qing-Peng'
'Wei, Jun-Hua'
'Zhang, Zhi-Zhong'
'Guo, Xiu-Xian'
'Kuang, Dai-Bin'

_publ_section_title
;
 An anti-thermal-quenching organic--inorganic hybrid manganese-based
 single-crystal scintillator for high-temperature X-ray imaging
;
_journal_issue 21
_journal_name_full 'Chemical Science'
_journal_page_first 9375
_journal_page_last 9384
_journal_paper_doi 10.1039/D4SC08499C
_journal_volume 16
_journal_year 2025
_chemical_formula_moiety 'Br4 Mn, C22 H26 N P'
_chemical_formula_sum 'C22 H26 Br4 Mn N P'
_chemical_formula_weight 709.99
_space_group_crystal_system triclinic
_space_group_IT_number 2
_space_group_name_Hall '-P 1'
_space_group_name_H-M_alt 'P -1'
_atom_sites_solution_hydrogens geom
_atom_sites_solution_primary iterative
_audit_creation_date 2024-04-15
_audit_creation_method
;
Olex2 1.5
(compiled 2023.08.24 svn.re1ec1418 for OlexSys, GUI svn.r6817)
;
_audit_update_record
;
2024-08-23 deposited with the CCDC.	2025-04-15 downloaded from the CCDC.
;
_cell_angle_alpha 105.646(2)
_cell_angle_beta 95.716(2)
_cell_angle_gamma 93.676(2)
_cell_formula_units_Z 2
_cell_length_a 8.5137(2)
_cell_length_b 12.2993(4)
_cell_length_c 12.7994(3)
_cell_measurement_reflns_used 12078
_cell_measurement_temperature 149.99(10)
_cell_measurement_theta_max 32.2840
_cell_measurement_theta_min 3.0740
_cell_volume 1278.38(6)
_computing_cell_refinement 'CrysAlisPro 1.171.42.92a (Rigaku OD, 2023)'
_computing_data_collection 'CrysAlisPro 1.171.42.92a (Rigaku OD, 2023)'
_computing_data_reduction 'CrysAlisPro 1.171.42.92a (Rigaku OD, 2023)'
_computing_molecular_graphics 'Olex2 1.5 (Dolomanov et al., 2009)'
_computing_publication_material 'Olex2 1.5 (Dolomanov et al., 2009)'
_computing_structure_refinement 'SHELXL 2019/2 (Sheldrick, 2015)'
_computing_structure_solution 'olex2.solve 1.5 (Bourhis et al., 2015)'
_diffrn_ambient_environment N~2~
_diffrn_ambient_temperature 149.99(10)
_diffrn_detector 'CCD plate'
_diffrn_detector_area_resol_mean 5.2913
_diffrn_detector_type AtlasS2
_diffrn_measured_fraction_theta_full 0.999
_diffrn_measured_fraction_theta_max 0.917
_diffrn_measurement_details
;
List of Runs (angles in degrees, time in seconds):

  # Type    Start    End  Width  t~exp~   \w     \q     \k     \f   Frames
#--------------------------------------------------------------------------
  1  \w    -42.00  13.00   1.00   10.00    --  -19.11 -77.00  90.00   55
  2  \w   -108.00 -61.00   1.00   10.00    --  -19.11-178.00 -60.00   47
  3  \w   -108.00 -61.00   1.00   10.00    --  -19.11-178.00 120.00   47
  4  \w    -42.00  13.00   1.00   10.00    --  -19.11 -77.00-120.00   55
  5  \w    -68.00 108.00   1.00   10.00    --   19.74   0.00-180.00  176
  6  \w    -55.00  44.00   1.00   10.00    --   19.74 -38.00 -90.00   99
  7  \w    -21.00 100.00   1.00   10.00    --   19.74  19.00  90.00  121
  8  \w    -42.00  13.00   1.00   10.00    --  -19.11 -77.00  30.00   55
  9  \w    -93.00   5.00   1.00   10.00    --  -19.11 -38.00 -90.00   98
 10  \w    -15.00  10.00   1.00   10.00    --   19.74 -99.00 -30.00   25
 11  \w    -15.00  60.00   1.00   10.00    --   19.74 -99.00  30.00   75
 12  \w    -15.00  35.00   1.00   10.00    --   19.74 -99.00 120.00   50
;
_diffrn_measurement_device 'four-circle diffractometer'
_diffrn_measurement_method '\w scans'
_diffrn_orient_matrix_type 'CrysAlisPro convention (1999,Acta A55,543-557)'
_diffrn_orient_matrix_UB_11 0.0125891000
_diffrn_orient_matrix_UB_12 -0.0580612000
_diffrn_orient_matrix_UB_13 -0.0197044000
_diffrn_orient_matrix_UB_21 0.0685055000
_diffrn_orient_matrix_UB_22 0.0085967000
_diffrn_orient_matrix_UB_23 0.0387107000
_diffrn_orient_matrix_UB_31 -0.0471475000
_diffrn_orient_matrix_UB_32 -0.0132031000
_diffrn_orient_matrix_UB_33 0.0384035000
_diffrn_radiation_monochromator mirror
_diffrn_radiation_probe x-ray
_diffrn_radiation_type 'Mo K\a'
_diffrn_radiation_wavelength 0.71073
_diffrn_reflns_av_R_equivalents 0.0435
_diffrn_reflns_av_unetI/netI 0.0423
_diffrn_reflns_Laue_measured_fraction_full 0.999
_diffrn_reflns_Laue_measured_fraction_max 0.917
_diffrn_reflns_limit_h_max 12
_diffrn_reflns_limit_h_min -12
_diffrn_reflns_limit_k_max 18
_diffrn_reflns_limit_k_min -18
_diffrn_reflns_limit_l_max 19
_diffrn_reflns_limit_l_min -18
_diffrn_reflns_number 35977
_diffrn_reflns_point_group_measured_fraction_full 0.999
_diffrn_reflns_point_group_measured_fraction_max 0.917
_diffrn_reflns_theta_full 25.242
_diffrn_reflns_theta_max 32.951
_diffrn_reflns_theta_min 2.415
_diffrn_source 'micro-focus sealed X-ray tube'
_diffrn_source_current 3.57
_diffrn_source_power 0.24947159999999996
_diffrn_source_type 'SuperNova (Mo) X-ray Source'
_diffrn_source_voltage 69.88
_exptl_absorpt_coefficient_mu 6.840
_exptl_absorpt_correction_T_max 1.00000
_exptl_absorpt_correction_T_min 0.42105
_exptl_absorpt_correction_type multi-scan
_exptl_absorpt_process_details
;
CrysAlisPro 1.171.42.92a (Rigaku Oxford Diffraction, 2023)
Empirical absorption correction using spherical harmonics,
implemented in SCALE3 ABSPACK scaling algorithm.
;
_exptl_crystal_colour 'clear light colourless'
_exptl_crystal_colour_lustre clear
_exptl_crystal_colour_modifier light
_exptl_crystal_colour_primary colourless
_exptl_crystal_density_diffrn 1.844
_exptl_crystal_description block
_exptl_crystal_F_000 690
_refine_diff_density_max 0.620
_refine_diff_density_min -0.623
_refine_diff_density_rms 0.107
_refine_ls_extinction_coef 0.00051(17)
_refine_ls_extinction_expression Fc^*^=kFc[1+0.001xFc^2^\l^3^/sin(2\q)]^-1/4^
_refine_ls_extinction_method 'SHELXL-2019/2 (Sheldrick 2019)'
_refine_ls_goodness_of_fit_ref 1.038
_refine_ls_hydrogen_treatment constr
_refine_ls_matrix_type full
_refine_ls_number_parameters 264
_refine_ls_number_reflns 8800
_refine_ls_number_restraints 0
_refine_ls_restrained_S_all 1.038
_refine_ls_R_factor_all 0.0504
_refine_ls_R_factor_gt 0.0336
_refine_ls_shift/su_max 0.001
_refine_ls_shift/su_mean 0.000
_refine_ls_structure_factor_coef Fsqd
_refine_ls_weighting_details 'w=1/[\s^2^(Fo^2^)+(0.0271P)^2^+0.2564P] where P=(Fo^2^+2Fc^2^)/3'
_refine_ls_weighting_scheme calc
_refine_ls_wR_factor_gt 0.0651
_refine_ls_wR_factor_ref 0.0711
_reflns_Friedel_coverage 0.000
_reflns_number_gt 7047
_reflns_number_total 8800
_reflns_threshold_expression 'I > 2\s(I)'
_cod_data_source_file d4sc08499c2.cif
_cod_data_source_block a24031401a0084_auto
_cod_database_code 1575044
_shelx_shelxl_version_number 2019/2
_chemical_oxdiff_formula PCHNBrMn
_shelx_space_group_comment
;
The symmetry employed for this shelxl refinement is uniquely defined
by the following loop, which should always be used as a source of
symmetry information in preference to the above space-group names.
They are only intended as comments.
;
_olex2_refinement_description
;
1. Fixed Uiso
 At 1.2 times of:
  All C(H) groups, All C(H,H) groups, All N(H,H,H) groups
2.a Secondary CH2 refined with riding coordinates:
 C009(H00D,H00E), C00A(H00F,H00G), C00H(H00L,H00M), C00M(H00R,H00S)
2.b Aromatic/amide H refined with riding coordinates:
 C00B(H00H), C00C(H00I), C00D(H00J), C00G(H00K), C00I(H00N), C00J(H00O),
 C00K(H00P), C00L(H00Q), C00N(H00T), C00O(H00U), C00P(H00V), C00Q(H00W),
 C00R(H00X), C00S(H00Y), C00T(H00Z)
2.c Idealised Me refined as rotating group:
 N007(H00A,H00B,H00C)
;
_olex2_submission_special_instructions 'No special instructions were received'
_oxdiff_exptl_absorpt_empirical_details
;
Empirical correction (ABSPACK) includes:
- Absorption correction using spherical harmonics
- Frame scaling
- Detector area scaling
;
_oxdiff_exptl_absorpt_empirical_full_max 1.846
_oxdiff_exptl_absorpt_empirical_full_min 0.712

loop_
_space_group_symop_operation_xyz
'x, y, z'
'-x, -y, -z'

loop_
_atom_site_label
_atom_site_type_symbol
_atom_site_fract_x
_atom_site_fract_y
_atom_site_fract_z
_atom_site_U_iso_or_equiv
_atom_site_adp_type
_atom_site_occupancy
_atom_site_site_symmetry_order
_atom_site_calc_flag
_atom_site_refinement_flags_posn
_atom_site_refinement_flags_adp
_atom_site_refinement_flags_occupancy
_atom_site_disorder_assembly
_atom_site_disorder_group
Br01 Br 0.43540(3) 0.17326(2) 0.58815(2) 0.02204(6) Uani 1 1 d . . . . .
Br02 Br 0.14383(3) -0.08084(2) 0.60926(2) 0.02418(6) Uani 1 1 d . . . . .
Br03 Br 0.04365(3) 0.24619(2) 0.75898(2) 0.02748(6) Uani 1 1 d . . . . .
Br04 Br 0.40603(3) 0.11127(2) 0.89341(2) 0.03029(7) Uani 1 1 d . . . . .
Mn1 Mn 0.25931(4) 0.11601(3) 0.71795(3) 0.02126(8) Uani 1 1 d . . . . .
P006 P 0.60952(6) 0.36188(5) 0.27258(4) 0.01553(11) Uani 1 1 d . . . . .
N007 N 0.2405(2) -0.03550(16) 0.37203(15) 0.0237(4) Uani 1 1 d . . . . .
H00A H 0.148734 -0.074329 0.333707 0.028 Uiso 1 1 calc R U . . .
H00B H 0.217655 0.019645 0.430379 0.028 Uiso 1 1 calc R U . . .
H00C H 0.301630 -0.084045 0.395956 0.028 Uiso 1 1 calc R U . . .
C008 C 0.4881(2) 0.43690(18) 0.19859(16) 0.0166(4) Uani 1 1 d . . . . .
C009 C 0.3283(3) 0.01753(19) 0.29968(19) 0.0231(5) Uani 1 1 d . . . . .
H00D H 0.335855 -0.040352 0.230055 0.028 Uiso 1 1 calc R U . . .
H00E H 0.437413 0.045266 0.335633 0.028 Uiso 1 1 calc R U . . .
C00A C 0.2465(3) 0.1149(2) 0.27604(19) 0.0238(5) Uani 1 1 d . . . . .
H00F H 0.214835 0.162707 0.344734 0.029 Uiso 1 1 calc R U . . .
H00G H 0.149009 0.084631 0.224647 0.029 Uiso 1 1 calc R U . . .
C00B C 0.7734(2) 0.56598(19) 0.39248(18) 0.0213(4) Uani 1 1 d . . . . .
H00H H 0.756325 0.588452 0.327145 0.026 Uiso 1 1 calc R U . . .
C00C C 0.4420(2) 0.3851(2) 0.08719(17) 0.0206(4) Uani 1 1 d . . . . .
H00I H 0.479766 0.315009 0.052298 0.025 Uiso 1 1 calc R U . . .
C00D C 0.4346(3) 0.54012(19) 0.24918(18) 0.0216(4) Uani 1 1 d . . . . .
H00J H 0.465284 0.574690 0.324950 0.026 Uiso 1 1 calc R U . . .
C00E C 0.7120(2) 0.45936(18) 0.39496(16) 0.0177(4) Uani 1 1 d . . . . .
C00F C 0.7514(2) 0.29719(19) 0.18643(16) 0.0183(4) Uani 1 1 d . . . . .
C00G C 0.8594(3) 0.6396(2) 0.48489(19) 0.0250(5) Uani 1 1 d . . . . .
H00K H 0.900122 0.712859 0.483328 0.030 Uiso 1 1 calc R U . . .
C00H C 0.3533(3) 0.1886(2) 0.22642(18) 0.0220(5) Uani 1 1 d . . . . .
H00L H 0.398010 0.139419 0.163889 0.026 Uiso 1 1 calc R U . . .
H00M H 0.289156 0.241618 0.198815 0.026 Uiso 1 1 calc R U . . .
C00I C 0.7395(3) 0.4250(2) 0.49044(18) 0.0236(5) Uani 1 1 d . . . . .
H00N H 0.699452 0.351788 0.492348 0.028 Uiso 1 1 calc R U . . .
C00J C 0.8674(3) 0.3677(2) 0.15943(19) 0.0260(5) Uani 1 1 d . . . . .
H00O H 0.871618 0.447773 0.187479 0.031 Uiso 1 1 calc R U . . .
C00K C 0.3363(3) 0.5926(2) 0.1889(2) 0.0287(5) Uani 1 1 d . . . . .
H00P H 0.301702 0.664198 0.222789 0.034 Uiso 1 1 calc R U . . .
C00L C 0.2889(3) 0.5406(2) 0.0795(2) 0.0309(6) Uani 1 1 d . . . . .
H00Q H 0.219929 0.576190 0.038781 0.037 Uiso 1 1 calc R U . . .
C00M C 0.4889(2) 0.25625(19) 0.31184(17) 0.0189(4) Uani 1 1 d . . . . .
H00R H 0.559278 0.201905 0.331393 0.023 Uiso 1 1 calc R U . . .
H00S H 0.442769 0.294707 0.378565 0.023 Uiso 1 1 calc R U . . .
C00N C 0.7469(3) 0.1808(2) 0.1448(2) 0.0285(5) Uani 1 1 d . . . . .
H00T H 0.669188 0.132596 0.163490 0.034 Uiso 1 1 calc R U . . .
C00O C 0.3406(3) 0.4372(2) 0.02813(19) 0.0261(5) Uani 1 1 d . . . . .
H00U H 0.306738 0.402024 -0.047152 0.031 Uiso 1 1 calc R U . . .
C00P C 0.8858(3) 0.6058(2) 0.57984(18) 0.0270(5) Uani 1 1 d . . . . .
H00V H 0.944984 0.656019 0.643265 0.032 Uiso 1 1 calc R U . . .
C00Q C 0.8264(3) 0.4998(2) 0.58242(18) 0.0273(5) Uani 1 1 d . . . . .
H00W H 0.844998 0.477494 0.647768 0.033 Uiso 1 1 calc R U . . .
C00R C 0.9758(3) 0.3192(3) 0.0914(2) 0.0339(6) Uani 1 1 d . . . . .
H00X H 1.055261 0.366671 0.073613 0.041 Uiso 1 1 calc R U . . .
C00S C 0.9707(3) 0.2040(3) 0.0493(2) 0.0362(6) Uani 1 1 d . . . . .
H00Y H 1.045457 0.172210 0.002222 0.043 Uiso 1 1 calc R U . . .
C00T C 0.8565(3) 0.1341(2) 0.0754(2) 0.0380(6) Uani 1 1 d . . . . .
H00Z H 0.852671 0.054149 0.046172 0.046 Uiso 1 1 calc R U . . .

loop_
_atom_site_aniso_label
_atom_site_aniso_U_11
_atom_site_aniso_U_22
_atom_site_aniso_U_33
_atom_site_aniso_U_23
_atom_site_aniso_U_13
_atom_site_aniso_U_12
Br01 0.02150(11) 0.01877(11) 0.02589(12) 0.00666(9) 0.00279(9) 0.00034(8)
Br02 0.02590(11) 0.02054(11) 0.02387(12) 0.00401(9) 0.00247(9) -0.00394(9)
Br03 0.02201(11) 0.02516(13) 0.03297(13) 0.00300(10) 0.00566(10) 0.00365(9)
Br04 0.04040(14) 0.02595(13) 0.01995(12) -0.00010(9) -0.00153(10) 0.00582(11)
Mn1 0.02126(16) 0.01982(17) 0.02126(17) 0.00327(13) 0.00304(13) 0.00142(13)
P006 0.0152(2) 0.0164(3) 0.0159(2) 0.0065(2) 0.0011(2) 0.0005(2)
N007 0.0227(9) 0.0214(10) 0.0274(10) 0.0091(8) 0.0014(8) -0.0027(8)
C008 0.0153(9) 0.0185(10) 0.0170(9) 0.0074(8) 0.0005(8) -0.0005(8)
C009 0.0234(11) 0.0202(11) 0.0282(12) 0.0087(9) 0.0098(9) 0.0018(9)
C00A 0.0196(10) 0.0237(12) 0.0307(12) 0.0131(10) 0.0025(9) -0.0018(9)
C00B 0.0193(10) 0.0209(11) 0.0226(11) 0.0054(9) -0.0016(9) 0.0038(9)
C00C 0.0207(10) 0.0219(11) 0.0186(10) 0.0055(8) 0.0023(8) -0.0009(9)
C00D 0.0203(10) 0.0221(11) 0.0208(10) 0.0035(9) 0.0011(9) 0.0040(9)
C00E 0.0155(9) 0.0208(11) 0.0160(10) 0.0037(8) 0.0013(8) 0.0028(8)
C00F 0.0168(9) 0.0233(11) 0.0166(10) 0.0075(8) 0.0023(8) 0.0049(8)
C00G 0.0208(10) 0.0193(11) 0.0291(12) -0.0015(9) -0.0021(9) 0.0034(9)
C00H 0.0195(10) 0.0238(11) 0.0240(11) 0.0116(9) -0.0013(9) -0.0029(9)
C00I 0.0209(10) 0.0318(13) 0.0204(11) 0.0103(9) 0.0034(9) 0.0036(9)
C00J 0.0245(11) 0.0286(13) 0.0274(12) 0.0117(10) 0.0050(10) 0.0001(10)
C00K 0.0246(11) 0.0260(13) 0.0359(13) 0.0083(10) 0.0017(10) 0.0097(10)
C00L 0.0238(12) 0.0398(16) 0.0355(14) 0.0232(12) -0.0028(10) 0.0041(11)
C00M 0.0179(10) 0.0192(11) 0.0219(10) 0.0095(8) 0.0041(8) -0.0015(8)
C00N 0.0288(12) 0.0246(12) 0.0350(13) 0.0094(10) 0.0111(11) 0.0069(10)
C00O 0.0223(11) 0.0377(14) 0.0200(11) 0.0131(10) -0.0013(9) -0.0009(10)
C00P 0.0170(10) 0.0355(14) 0.0203(11) -0.0051(10) -0.0041(9) 0.0086(10)
C00Q 0.0208(11) 0.0444(16) 0.0173(11) 0.0084(10) 0.0023(9) 0.0077(10)
C00R 0.0236(12) 0.0531(18) 0.0330(14) 0.0225(13) 0.0108(11) 0.0060(12)
C00S 0.0296(13) 0.0558(19) 0.0296(13) 0.0165(13) 0.0128(11) 0.0186(13)
C00T 0.0430(16) 0.0313(15) 0.0423(16) 0.0067(12) 0.0186(13) 0.0165(12)

loop_
_atom_type_symbol
_atom_type_description
_atom_type_scat_dispersion_real
_atom_type_scat_dispersion_imag
_atom_type_scat_source
C C 0.0033 0.0016 'International Tables Vol C Tables 4.2.6.8 and 6.1.1.4'
H H 0.0000 0.0000 'International Tables Vol C Tables 4.2.6.8 and 6.1.1.4'
Br Br -0.2901 2.4595 'International Tables Vol C Tables 4.2.6.8 and 6.1.1.4'
Mn Mn 0.3368 0.7283 'International Tables Vol C Tables 4.2.6.8 and 6.1.1.4'
N N 0.0061 0.0033 'International Tables Vol C Tables 4.2.6.8 and 6.1.1.4'
P P 0.1023 0.0942 'International Tables Vol C Tables 4.2.6.8 and 6.1.1.4'

loop_
_geom_angle_atom_site_label_1
_geom_angle_atom_site_label_2
_geom_angle_atom_site_label_3
_geom_angle
_geom_angle_site_symmetry_1
_geom_angle_site_symmetry_3
_geom_angle_publ_flag
Br02 Mn1 Br01 102.261(14) . . ?
Br03 Mn1 Br01 111.345(15) . . ?
Br03 Mn1 Br02 110.714(15) . . ?
Br04 Mn1 Br01 113.656(15) . . ?
Br04 Mn1 Br02 110.456(16) . . ?
Br04 Mn1 Br03 108.336(15) . . ?
C008 P006 C00E 109.77(10) . . ?
C008 P006 C00F 107.92(10) . . ?
C008 P006 C00M 110.57(10) . . ?
C00E P006 C00M 108.10(10) . . ?
C00F P006 C00E 109.47(10) . . ?
C00F P006 C00M 110.99(11) . . ?
H00A N007 H00B 109.5 . . ?
H00A N007 H00C 109.5 . . ?
H00B N007 H00C 109.5 . . ?
C009 N007 H00A 109.5 . . ?
C009 N007 H00B 109.5 . . ?
C009 N007 H00C 109.5 . . ?
C00C C008 P006 117.47(17) . . ?
C00D C008 P006 122.21(16) . . ?
C00D C008 C00C 120.3(2) . . ?
N007 C009 H00D 109.4 . . ?
N007 C009 H00E 109.4 . . ?
N007 C009 C00A 111.37(18) . . ?
H00D C009 H00E 108.0 . . ?
C00A C009 H00D 109.4 . . ?
C00A C009 H00E 109.4 . . ?
C009 C00A H00F 109.2 . . ?
C009 C00A H00G 109.2 . . ?
C009 C00A C00H 112.21(18) . . ?
H00F C00A H00G 107.9 . . ?
C00H C00A H00F 109.2 . . ?
C00H C00A H00G 109.2 . . ?
C00E C00B H00H 119.9 . . ?
C00G C00B H00H 119.9 . . ?
C00G C00B C00E 120.3(2) . . ?
C008 C00C H00I 120.3 . . ?
C00O C00C C008 119.4(2) . . ?
C00O C00C H00I 120.3 . . ?
C008 C00D H00J 120.1 . . ?
C00K C00D C008 119.9(2) . . ?
C00K C00D H00J 120.1 . . ?
C00B C00E P006 119.82(16) . . ?
C00B C00E C00I 120.0(2) . . ?
C00I C00E P006 119.99(17) . . ?
C00J C00F P006 118.51(18) . . ?
C00N C00F P006 121.80(16) . . ?
C00N C00F C00J 119.7(2) . . ?
C00B C00G H00K 120.2 . . ?
C00B C00G C00P 119.6(2) . . ?
C00P C00G H00K 120.2 . . ?
C00A C00H H00L 109.5 . . ?
C00A C00H H00M 109.5 . . ?
H00L C00H H00M 108.0 . . ?
C00M C00H C00A 110.90(17) . . ?
C00M C00H H00L 109.5 . . ?
C00M C00H H00M 109.5 . . ?
C00E C00I H00N 120.5 . . ?
C00Q C00I C00E 119.0(2) . . ?
C00Q C00I H00N 120.5 . . ?
C00F C00J H00O 120.4 . . ?
C00R C00J C00F 119.2(2) . . ?
C00R C00J H00O 120.4 . . ?
C00D C00K H00P 120.1 . . ?
C00L C00K C00D 119.8(2) . . ?
C00L C00K H00P 120.1 . . ?
C00K C00L H00Q 119.5 . . ?
C00K C00L C00O 120.9(2) . . ?
C00O C00L H00Q 119.5 . . ?
P006 C00M H00R 108.2 . . ?
P006 C00M H00S 108.2 . . ?
C00H C00M P006 116.54(14) . . ?
C00H C00M H00R 108.2 . . ?
C00H C00M H00S 108.2 . . ?
H00R C00M H00S 107.3 . . ?
C00F C00N H00T 120.0 . . ?
C00F C00N C00T 119.9(2) . . ?
C00T C00N H00T 120.0 . . ?
C00C C00O H00U 120.1 . . ?
C00L C00O C00C 119.8(2) . . ?
C00L C00O H00U 120.1 . . ?
C00G C00P H00V 119.9 . . ?
C00Q C00P C00G 120.3(2) . . ?
C00Q C00P H00V 119.9 . . ?
C00I C00Q H00W 119.6 . . ?
C00P C00Q C00I 120.7(2) . . ?
C00P C00Q H00W 119.6 . . ?
C00J C00R H00X 119.4 . . ?
C00S C00R C00J 121.2(2) . . ?
C00S C00R H00X 119.4 . . ?
C00R C00S H00Y 120.1 . . ?
C00R C00S C00T 119.9(2) . . ?
C00T C00S H00Y 120.1 . . ?
C00N C00T H00Z 120.0 . . ?
C00S C00T C00N 120.1(3) . . ?
C00S C00T H00Z 120.0 . . ?

loop_
_geom_bond_atom_site_label_1
_geom_bond_atom_site_label_2
_geom_bond_distance
_geom_bond_site_symmetry_2
_geom_bond_publ_flag
Br01 Mn1 2.5486(4) . ?
Br02 Mn1 2.5238(4) . ?
Br03 Mn1 2.5152(4) . ?
Br04 Mn1 2.4755(4) . ?
P006 C008 1.793(2) . ?
P006 C00E 1.798(2) . ?
P006 C00F 1.795(2) . ?
P006 C00M 1.8107(19) . ?
N007 H00A 0.9100 . ?
N007 H00B 0.9100 . ?
N007 H00C 0.9100 . ?
N007 C009 1.498(3) . ?
C008 C00C 1.400(3) . ?
C008 C00D 1.389(3) . ?
C009 H00D 0.9900 . ?
C009 H00E 0.9900 . ?
C009 C00A 1.507(3) . ?
C00A H00F 0.9900 . ?
C00A H00G 0.9900 . ?
C00A C00H 1.540(3) . ?
C00B H00H 0.9500 . ?
C00B C00E 1.390(3) . ?
C00B C00G 1.386(3) . ?
C00C H00I 0.9500 . ?
C00C C00O 1.389(3) . ?
C00D H00J 0.9500 . ?
C00D C00K 1.387(3) . ?
C00E C00I 1.400(3) . ?
C00F C00J 1.403(3) . ?
C00F C00N 1.383(3) . ?
C00G H00K 0.9500 . ?
C00G C00P 1.389(3) . ?
C00H H00L 0.9900 . ?
C00H H00M 0.9900 . ?
C00H C00M 1.535(3) . ?
C00I H00N 0.9500 . ?
C00I C00Q 1.391(3) . ?
C00J H00O 0.9500 . ?
C00J C00R 1.384(3) . ?
C00K H00P 0.9500 . ?
C00K C00L 1.380(3) . ?
C00L H00Q 0.9500 . ?
C00L C00O 1.387(4) . ?
C00M H00R 0.9900 . ?
C00M H00S 0.9900 . ?
C00N H00T 0.9500 . ?
C00N C00T 1.396(3) . ?
C00O H00U 0.9500 . ?
C00P H00V 0.9500 . ?
C00P C00Q 1.379(4) . ?
C00Q H00W 0.9500 . ?
C00R H00X 0.9500 . ?
C00R C00S 1.369(4) . ?
C00S H00Y 0.9500 . ?
C00S C00T 1.381(4) . ?
C00T H00Z 0.9500 . ?

loop_
_geom_torsion_atom_site_label_1
_geom_torsion_atom_site_label_2
_geom_torsion_atom_site_label_3
_geom_torsion_atom_site_label_4
_geom_torsion
_geom_torsion_site_symmetry_1
_geom_torsion_site_symmetry_2
_geom_torsion_site_symmetry_3
_geom_torsion_site_symmetry_4
_geom_torsion_publ_flag
P006 C008 C00C C00O 176.33(15) . . . . ?
P006 C008 C00D C00K -177.68(16) . . . . ?
P006 C00E C00I C00Q 176.58(17) . . . . ?
P006 C00F C00J C00R -178.79(18) . . . . ?
P006 C00F C00N C00T 178.1(2) . . . . ?
N007 C009 C00A C00H 165.99(18) . . . . ?
C008 P006 C00E C00B -39.8(2) . . . . ?
C008 P006 C00E C00I 144.73(18) . . . . ?
C008 P006 C00F C00J 66.46(19) . . . . ?
C008 P006 C00F C00N -112.3(2) . . . . ?
C008 P006 C00M C00H 40.8(2) . . . . ?
C008 C00C C00O C00L 1.3(3) . . . . ?
C008 C00D C00K C00L 1.6(3) . . . . ?
C009 C00A C00H C00M -70.2(3) . . . . ?
C00A C00H C00M P006 -171.75(16) . . . . ?
C00B C00E C00I C00Q 1.1(3) . . . . ?
C00B C00G C00P C00Q -0.2(4) . . . . ?
C00C C008 C00D C00K -0.6(3) . . . . ?
C00D C008 C00C C00O -0.9(3) . . . . ?
C00D C00K C00L C00O -1.2(4) . . . . ?
C00E P006 C008 C00C 159.31(15) . . . . ?
C00E P006 C008 C00D -23.56(19) . . . . ?
C00E P006 C00F C00J -52.98(19) . . . . ?
C00E P006 C00F C00N 128.30(19) . . . . ?
C00E P006 C00M C00H 161.02(17) . . . . ?
C00E C00B C00G C00P 0.8(3) . . . . ?
C00E C00I C00Q C00P -0.5(4) . . . . ?
C00F P006 C008 C00C 40.06(18) . . . . ?
C00F P006 C008 C00D -142.80(17) . . . . ?
C00F P006 C00E C00B 78.5(2) . . . . ?
C00F P006 C00E C00I -96.98(19) . . . . ?
C00F P006 C00M C00H -78.91(19) . . . . ?
C00F C00J C00R C00S 0.7(4) . . . . ?
C00F C00N C00T C00S 0.8(4) . . . . ?
C00G C00B C00E P006 -176.76(17) . . . . ?
C00G C00B C00E C00I -1.3(3) . . . . ?
C00G C00P C00Q C00I 0.0(4) . . . . ?
C00J C00F C00N C00T -0.7(4) . . . . ?
C00J C00R C00S C00T -0.6(4) . . . . ?
C00K C00L C00O C00C -0.3(3) . . . . ?
C00M P006 C008 C00C -81.51(17) . . . . ?
C00M P006 C008 C00D 95.63(18) . . . . ?
C00M P006 C00E C00B -160.47(18) . . . . ?
C00M P006 C00E C00I 24.0(2) . . . . ?
C00M P006 C00F C00J -172.23(17) . . . . ?
C00M P006 C00F C00N 9.0(2) . . . . ?
C00N C00F C00J C00R 0.0(3) . . . . ?
C00R C00S C00T C00N -0.1(4) . . . . ?
